data_7216984
loop_
_publ_author_name
'Perepichka, Igor F.'
'Perepichka, Dmitrii F.'
'Lyubchik, Svetlana B.'
'Bryce, Martin R.'
'Batsanov, Andrei S.'
'Howard, Judith A. K.'

_publ_section_title
;
 Electron acceptors of the fluorene series. Part 13.
 9-(5-Nitrofuran-2-ylidene)- and
 9-(5-nitro-2-thienylidene)-2,4,5,7-tetranitrofluorenes: novel \p-extended
 electron acceptors. Synthesis, cyclic voltammetry and X-ray crystal
 structures for the acceptor and its 4,5-dimethyltetrathiafulvalene
 complex, and a theoretical study&#x2020;
;
_journal_issue 9
_journal_name_full 'Journal of the Chemical Society, Perkin Transactions 2'
_journal_page_first 1546
_journal_paper_doi 10.1039/b103392c
_journal_year 2001
_chemical_formula_moiety 'C18 H7 N5 O11,(C4 H8 O2)2'
_chemical_formula_sum 'C26 H23 N5 O15'
_chemical_formula_weight 645.49
_chemical_name_systematic
; 
9-(5-nitrofuran-2-ylidene)-2,4,5,7-tetranitrofluorene: dioxane (1:2) 
;
_space_group_IT_number 14
_symmetry_cell_setting monoclinic
_symmetry_space_group_name_Hall '-P 2yn'
_symmetry_space_group_name_H-M 'P 1 21/n 1'
_atom_sites_solution_hydrogens geom
_atom_sites_solution_primary direct
_atom_sites_solution_secondary difmap
_audit_creation_method SHELXL-97
_cell_angle_alpha 90.00
_cell_angle_beta 109.43(2)
_cell_angle_gamma 90.00
_cell_formula_units_Z 4
_cell_length_a 15.588(5)
_cell_length_b 8.667(3)
_cell_length_c 21.798(4)
_cell_measurement_reflns_used 25
_cell_measurement_temperature 150(2)
_cell_measurement_theta_max 23.3
_cell_measurement_theta_min 15.6
_cell_volume 2777.2(14)
_computing_cell_refinement AFC/MSC
_computing_data_collection AFC/MSC
_computing_data_reduction TEXSAN
_computing_molecular_graphics SHELXTL
_computing_publication_material SHELXTL
_computing_structure_refinement 'SHELXL-97 (Sheldrick, 1997)'
_computing_structure_solution 'SHELXS-97 (Sheldrick, 1990)'
_diffrn_ambient_temperature 150(2)
_diffrn_measured_fraction_theta_full 0.968
_diffrn_measured_fraction_theta_max 0.968
_diffrn_measurement_device_type 'Rigaku AFC6S 4-circle diffractometer'
_diffrn_measurement_method '2\q/\w scans'
_diffrn_radiation_monochromator graphite
_diffrn_radiation_source 'fine-focus sealed tube'
_diffrn_radiation_type CuK\a
_diffrn_radiation_wavelength 1.54184
_diffrn_reflns_av_R_equivalents 0.0228
_diffrn_reflns_av_sigmaI/netI 0.0371
_diffrn_reflns_limit_h_max 13
_diffrn_reflns_limit_h_min -1
_diffrn_reflns_limit_k_max 8
_diffrn_reflns_limit_k_min -1
_diffrn_reflns_limit_l_max 20
_diffrn_reflns_limit_l_min -21
_diffrn_reflns_number 3426
_diffrn_reflns_theta_full 49.99
_diffrn_reflns_theta_max 49.99
_diffrn_reflns_theta_min 3.06
_diffrn_standards_decay_% 0
_diffrn_standards_interval_count 150
_diffrn_standards_number 3
_exptl_absorpt_coefficient_mu 1.120
_exptl_absorpt_correction_T_max 1.0000
_exptl_absorpt_correction_T_min 0.8493
_exptl_absorpt_process_details 'T_max,min from psi-scans'
_exptl_crystal_colour amber
_exptl_crystal_density_diffrn 1.544
_exptl_crystal_density_method 'not measured'
_exptl_crystal_description plate
_exptl_crystal_F_000 1336
_exptl_crystal_size_max 0.25
_exptl_crystal_size_mid 0.20
_exptl_crystal_size_min 0.05
_refine_diff_density_max 0.216
_refine_diff_density_min -0.180
_refine_diff_density_rms 0.041
_refine_ls_extinction_coef 0.00099(12)
_refine_ls_extinction_expression Fc^*^=kFc[1+0.001xFc^2^\l^3^/sin(2\q)]^-1/4^
_refine_ls_extinction_method SHELXL
_refine_ls_goodness_of_fit_ref 1.062
_refine_ls_hydrogen_treatment constr
_refine_ls_matrix_type full
_refine_ls_number_parameters 424
_refine_ls_number_reflns 2770
_refine_ls_number_restraints 0
_refine_ls_restrained_S_all 1.062
_refine_ls_R_factor_all 0.0510
_refine_ls_R_factor_gt 0.0366
_refine_ls_shift/su_max 0.000
_refine_ls_shift/su_mean 0.000
_refine_ls_structure_factor_coef Fsqd
_refine_ls_weighting_details 'calc w=1/[\s^2^(Fo^2^)+(0.0478P)^2^+1.2514P] where P=(Fo^2^+2Fc^2^)/3'
_refine_ls_weighting_scheme calc
_refine_ls_wR_factor_gt 0.0889
_refine_ls_wR_factor_ref 0.0968
_reflns_number_gt 2236
_reflns_number_total 2770
_reflns_threshold_expression >2sigma(I)
_cod_data_source_file b103392c.txt
_cod_data_source_block 2a
_cod_depositor_comments
;
The following automatic conversions were performed:

'_symmetry_cell_setting' value 'Monoclinic' changed to 'monoclinic'
according to
/usr/data/users/saulius/automatic-downloads/retrospective/RSC/lib/dictionaries/cif_core.dic
dictionary named 'cif_core.dic' version 2.4.2 from 2011-04-26.

Automatic conversion script
Id: cif_fix_values 2281 2013-09-26 08:29:07Z andrius 
;
_cod_original_sg_symbol_H-M P2(1)/n
_cod_database_code 7216984

loop_
_symmetry_equiv_pos_as_xyz
'x, y, z'
'-x+1/2, y+1/2, -z+1/2'
'-x, -y, -z'
'x-1/2, -y-1/2, z-1/2'

loop_
_atom_site_label
_atom_site_type_symbol
_atom_site_fract_x
_atom_site_fract_y
_atom_site_fract_z
_atom_site_U_iso_or_equiv
_atom_site_adp_type
_atom_site_occupancy
_atom_site_symmetry_multiplicity
_atom_site_calc_flag
_atom_site_refinement_flags
_atom_site_disorder_assembly
_atom_site_disorder_group
O1 O 0.59179(15) 0.3916(3) 0.50299(10) 0.0394(6) Uani 1 1 d . . .
O2 O 0.73832(16) 0.4063(2) 0.53394(9) 0.0363(6) Uani 1 1 d . . .
O3 O 0.90349(14) 0.4467(3) 0.76953(10) 0.0404(6) Uani 1 1 d . . .
O4 O 0.85174(13) 0.6525(3) 0.80236(10) 0.0346(6) Uani 1 1 d . . .
O5 O 0.80064(14) 0.3741(3) 0.85807(10) 0.0394(6) Uani 1 1 d . . .
O6 O 0.84648(14) 0.5587(3) 0.92939(10) 0.0472(7) Uani 1 1 d . . .
O7 O 0.57925(15) 0.6946(3) 0.99089(10) 0.0505(7) Uani 1 1 d . . .
O8 O 0.44664(17) 0.7017(3) 0.91700(10) 0.0505(7) Uani 1 1 d . . .
O9 O 0.30082(16) 0.8836(3) 0.81301(11) 0.0497(7) Uani 1 1 d . . .
O10 O 0.16623(18) 0.9421(3) 0.74617(12) 0.0556(7) Uani 1 1 d . . .
O11 O 0.34853(13) 0.7646(2) 0.71979(8) 0.0258(5) Uani 1 1 d . . .
N2 N 0.6660(2) 0.4186(3) 0.54399(11) 0.0288(7) Uani 1 1 d . . .
N4 N 0.84228(18) 0.5363(3) 0.76777(11) 0.0296(7) Uani 1 1 d . . .
N5 N 0.78888(18) 0.4953(3) 0.88354(12) 0.0329(7) Uani 1 1 d . . .
N7 N 0.5291(2) 0.6845(3) 0.93418(13) 0.0344(7) Uani 1 1 d . . .
N18 N 0.2426(2) 0.8855(3) 0.75899(14) 0.0367(7) Uani 1 1 d . . .
C1 C 0.5879(2) 0.5068(3) 0.61781(13) 0.0251(8) Uani 1 1 d . . .
H1 H 0.5323 0.5065 0.5823 0.030 Uiso 1 1 d R . .
C2 C 0.6678(2) 0.4660(3) 0.60920(13) 0.0245(8) Uani 1 1 d . . .
C3 C 0.7513(2) 0.4714(3) 0.65826(14) 0.0257(7) Uani 1 1 d . . .
H3 H 0.8060 0.4487 0.6499 0.031 Uiso 1 1 d R . .
C4 C 0.75204(19) 0.5116(3) 0.71968(13) 0.0229(8) Uani 1 1 d . . .
C5 C 0.69838(19) 0.5660(3) 0.85870(13) 0.0232(7) Uani 1 1 d . . .
C6 C 0.6606(2) 0.6066(3) 0.90516(14) 0.0261(8) Uani 1 1 d . . .
H6 H 0.6957 0.6056 0.9501 0.031 Uiso 1 1 d R . .
C7 C 0.5704(2) 0.6495(3) 0.88446(13) 0.0233(7) Uani 1 1 d . . .
C8 C 0.5169(2) 0.6538(3) 0.82014(13) 0.0239(7) Uani 1 1 d . . .
H8 H 0.4544 0.6812 0.8080 0.029 Uiso 1 1 d R . .
C9 C 0.51608(19) 0.6036(3) 0.70195(13) 0.0212(7) Uani 1 1 d . . .
C10 C 0.59016(19) 0.5481(3) 0.67995(13) 0.0220(7) Uani 1 1 d . . .
C11 C 0.6721(2) 0.5426(3) 0.73313(13) 0.0221(7) Uani 1 1 d . . .
C12 C 0.6499(2) 0.5757(3) 0.79232(13) 0.0221(7) Uani 1 1 d . . .
C13 C 0.55610(19) 0.6176(3) 0.77334(13) 0.0216(7) Uani 1 1 d . . .
C14 C 0.43261(19) 0.6348(3) 0.65833(13) 0.0247(8) Uani 1 1 d . . .
H14 H 0.4271 0.6040 0.6154 0.030 Uiso 1 1 d R . .
C15 C 0.3516(2) 0.7016(3) 0.66246(13) 0.0235(8) Uani 1 1 d . . .
C16 C 0.2681(2) 0.7171(3) 0.61564(14) 0.0269(8) Uani 1 1 d . . .
H16 H 0.2521 0.6836 0.5718 0.032 Uiso 1 1 d R . .
C17 C 0.2105(2) 0.7908(3) 0.64385(14) 0.0280(8) Uani 1 1 d . . .
H17 H 0.1483 0.8173 0.6236 0.034 Uiso 1 1 d R . .
C18 C 0.2626(2) 0.8161(3) 0.70609(14) 0.0252(8) Uani 1 1 d . . .
O21 O 0.55282(16) 0.9940(3) 0.87855(13) 0.0515(7) Uani 1 1 d . . .
C22 C 0.4895(2) 1.0673(4) 0.8235(2) 0.0530(10) Uani 1 1 d . . .
H221 H 0.4284 1.0667 0.8280 0.069 Uiso 1 1 d R . .
H222 H 0.4859 1.0092 0.7836 0.069 Uiso 1 1 d R . .
C23 C 0.5176(3) 1.2289(4) 0.81730(17) 0.0494(10) Uani 1 1 d . . .
H231 H 0.5772 1.2295 0.8103 0.064 Uiso 1 1 d R . .
H232 H 0.4723 1.2782 0.7792 0.064 Uiso 1 1 d R . .
O24 O 0.52328(15) 1.3141(3) 0.87465(11) 0.0474(6) Uani 1 1 d . . .
C25 C 0.5861(2) 1.2412(4) 0.92980(17) 0.0473(10) Uani 1 1 d . . .
H251 H 0.5884 1.2986 0.9696 0.062 Uiso 1 1 d R . .
H252 H 0.6476 1.2432 0.9260 0.062 Uiso 1 1 d R . .
C26 C 0.5589(3) 1.0803(4) 0.93585(18) 0.0514(10) Uani 1 1 d . . .
H261 H 0.6043 1.0311 0.9739 0.067 Uiso 1 1 d R . .
H262 H 0.4994 1.0791 0.9431 0.067 Uiso 1 1 d R . .
O31 O 0.6545(3) 0.7347(5) 0.4658(2) 0.0607(13) Uani 0.59 1 d P A 1
O31' O 0.5923(4) 0.7035(8) 0.4111(3) 0.0616(18) Uiso 0.41 1 d P A 2
C32 C 0.5678(3) 0.8205(4) 0.4390(2) 0.0618(11) Uani 1 1 d . . .
H321 H 0.5422 0.8386 0.4728 0.074 Uiso 0.59 1 d PR A 1
H322 H 0.5248 0.7626 0.4049 0.074 Uiso 0.59 1 d PR A 1
H323 H 0.5035 0.8140 0.4310 0.074 Uiso 0.41 1 d PR A 2
H324 H 0.5980 0.8174 0.4852 0.074 Uiso 0.41 1 d PR A 2
C33 C 0.5902(2) 0.9714(4) 0.4145(2) 0.0603(12) Uani 1 1 d . A .
H331 H 0.6293 1.0319 0.4496 0.072 Uiso 0.59 1 d PR B 1
H332 H 0.5349 1.0281 0.3951 0.072 Uiso 0.59 1 d PR B 1
H333 H 0.5586 1.0554 0.4262 0.072 Uiso 0.41 1 d PR B 2
H334 H 0.5747 0.9682 0.3681 0.072 Uiso 0.41 1 d PR B 2
O34 O 0.6369(3) 0.9429(4) 0.36224(16) 0.0408(10) Uani 0.59 1 d P A 1
O34' O 0.6876(4) 0.9841(7) 0.4456(3) 0.0527(16) Uiso 0.41 1 d P A 2
C35 C 0.7185(3) 0.8652(4) 0.3999(2) 0.0620(11) Uani 1 1 d . . .
H351 H 0.7522 0.9278 0.4363 0.074 Uiso 0.59 1 d PR A 1
H352 H 0.7557 0.8490 0.3731 0.074 Uiso 0.59 1 d PR A 1
H353 H 0.6838 0.8810 0.3549 0.074 Uiso 0.41 1 d PR A 2
H354 H 0.7821 0.8741 0.4057 0.074 Uiso 0.41 1 d PR A 2
C36 C 0.6960(3) 0.7124(4) 0.4233(2) 0.0593(11) Uani 1 1 d . A .
H361 H 0.6575 0.6534 0.3874 0.071 Uiso 0.59 1 d PR C 1
H362 H 0.7511 0.6554 0.4428 0.071 Uiso 0.59 1 d PR C 1
H363 H 0.7302 0.7012 0.4687 0.071 Uiso 0.41 1 d PR C 2
H364 H 0.7129 0.6302 0.4001 0.071 Uiso 0.41 1 d PR C 2

loop_
_atom_site_aniso_label
_atom_site_aniso_U_11
_atom_site_aniso_U_22
_atom_site_aniso_U_33
_atom_site_aniso_U_23
_atom_site_aniso_U_13
_atom_site_aniso_U_12
O1 0.0324(14) 0.0600(16) 0.0216(12) -0.0040(11) 0.0034(11) 0.0093(12)
O2 0.0323(15) 0.0513(15) 0.0301(12) -0.0027(11) 0.0167(11) 0.0069(11)
O3 0.0238(13) 0.0552(16) 0.0390(14) -0.0085(11) 0.0061(10) 0.0145(13)
O4 0.0285(13) 0.0400(14) 0.0316(12) -0.0092(12) 0.0051(10) -0.0041(11)
O5 0.0435(15) 0.0403(15) 0.0346(13) 0.0041(12) 0.0130(11) 0.0134(12)
O6 0.0290(14) 0.0744(18) 0.0290(13) -0.0104(13) -0.0026(11) 0.0048(13)
O7 0.0425(14) 0.088(2) 0.0192(13) -0.0057(12) 0.0080(12) 0.0053(14)
O8 0.0307(16) 0.093(2) 0.0306(13) -0.0037(13) 0.0144(11) 0.0049(14)
O9 0.0405(15) 0.0758(19) 0.0323(14) -0.0196(13) 0.0116(13) -0.0026(13)
O10 0.0384(16) 0.0660(18) 0.0621(16) -0.0205(14) 0.0161(12) 0.0178(14)
O11 0.0241(14) 0.0296(12) 0.0243(12) -0.0042(10) 0.0089(9) 0.0022(10)
N2 0.0286(19) 0.0359(17) 0.0227(15) 0.0012(12) 0.0096(15) 0.0082(14)
N4 0.0248(18) 0.0368(18) 0.0262(15) -0.0066(14) 0.0071(13) -0.0040(15)
N5 0.0331(19) 0.0413(19) 0.0225(16) 0.0005(14) 0.0068(14) 0.0039(15)
N7 0.035(2) 0.0467(18) 0.0227(17) -0.0021(13) 0.0108(15) -0.0019(14)
N18 0.0333(19) 0.0397(17) 0.0405(19) -0.0117(15) 0.0169(16) -0.0029(15)
C1 0.025(2) 0.0305(19) 0.0182(18) 0.0033(14) 0.0050(14) 0.0009(15)
C2 0.028(2) 0.0285(18) 0.0189(17) -0.0002(14) 0.0102(16) 0.0042(15)
C3 0.0231(19) 0.0260(18) 0.0288(19) -0.0021(15) 0.0097(15) 0.0022(15)
C4 0.021(2) 0.0235(17) 0.0205(17) -0.0019(14) 0.0016(14) -0.0004(14)
C5 0.0158(17) 0.0279(18) 0.0221(18) -0.0004(14) 0.0011(14) 0.0020(15)
C6 0.032(2) 0.0262(18) 0.0193(16) -0.0021(14) 0.0073(15) -0.0012(15)
C7 0.025(2) 0.0302(18) 0.0152(17) -0.0013(14) 0.0074(15) -0.0004(15)
C8 0.0200(18) 0.0250(17) 0.0265(19) -0.0011(14) 0.0074(15) -0.0013(14)
C9 0.0212(19) 0.0242(17) 0.0183(17) -0.0008(13) 0.0067(15) -0.0011(14)
C10 0.0230(18) 0.0228(17) 0.0208(17) -0.0001(13) 0.0080(15) -0.0017(14)
C11 0.0229(19) 0.0193(17) 0.0239(17) -0.0022(13) 0.0072(15) -0.0019(14)
C12 0.026(2) 0.0188(17) 0.0210(18) -0.0027(13) 0.0077(14) -0.0010(14)
C13 0.021(2) 0.0221(17) 0.0221(17) -0.0014(14) 0.0071(14) 0.0012(14)
C14 0.026(2) 0.0306(19) 0.0203(17) -0.0036(14) 0.0107(15) -0.0019(16)
C15 0.027(2) 0.0278(18) 0.0168(17) -0.0002(14) 0.0085(16) -0.0010(15)
C16 0.027(2) 0.0316(19) 0.0223(17) 0.0012(15) 0.0079(17) -0.0002(16)
C17 0.0218(18) 0.0290(19) 0.031(2) 0.0023(15) 0.0064(16) 0.0005(15)
C18 0.022(2) 0.0257(18) 0.031(2) -0.0019(15) 0.0127(15) 0.0027(15)
O21 0.0530(17) 0.0304(14) 0.0803(19) -0.0007(14) 0.0344(15) 0.0036(12)
C22 0.039(2) 0.043(2) 0.080(3) -0.021(2) 0.024(2) -0.008(2)
C23 0.053(3) 0.041(2) 0.052(2) -0.0003(19) 0.0145(19) 0.0010(19)
O24 0.0532(16) 0.0313(14) 0.0553(15) -0.0007(13) 0.0148(13) 0.0031(12)
C25 0.049(2) 0.042(2) 0.052(2) -0.0019(19) 0.019(2) 0.0004(19)
C26 0.059(3) 0.042(2) 0.066(3) 0.007(2) 0.037(2) 0.006(2)
O31 0.075(3) 0.059(3) 0.065(3) 0.039(2) 0.045(3) 0.023(3)
C32 0.052(3) 0.048(3) 0.079(3) 0.003(2) 0.013(2) -0.007(2)
C33 0.035(2) 0.043(2) 0.093(3) 0.014(2) 0.009(2) 0.0033(19)
O34 0.047(2) 0.037(2) 0.034(2) 0.0044(18) 0.0077(19) -0.001(2)
C35 0.054(3) 0.040(2) 0.095(3) 0.002(2) 0.028(2) 0.003(2)
C36 0.056(3) 0.039(2) 0.075(3) 0.012(2) 0.011(2) 0.003(2)

loop_
_atom_type_symbol
_atom_type_description
_atom_type_scat_dispersion_real
_atom_type_scat_dispersion_imag
_atom_type_scat_source
C C 0.0181 0.0091 'International Tables Vol C Tables 4.2.6.8 and 6.1.1.4'
H H 0.0000 0.0000 'International Tables Vol C Tables 4.2.6.8 and 6.1.1.4'
N N 0.0311 0.0180 'International Tables Vol C Tables 4.2.6.8 and 6.1.1.4'
O O 0.0492 0.0322 'International Tables Vol C Tables 4.2.6.8 and 6.1.1.4'

loop_
_geom_angle_atom_site_label_1
_geom_angle_atom_site_label_2
_geom_angle_atom_site_label_3
_geom_angle
C18 O11 C15 105.2(2)
O2 N2 O1 123.7(2)
O2 N2 C2 118.3(3)
O1 N2 C2 117.9(3)
O3 N4 O4 124.4(2)
O3 N4 C4 119.0(2)
O4 N4 C4 116.5(3)
O6 N5 O5 124.8(3)
O6 N5 C5 117.8(3)
O5 N5 C5 117.4(3)
O8 N7 O7 123.6(3)
O8 N7 C7 118.4(3)
O7 N7 C7 118.1(3)
O9 N18 O10 125.1(3)
O9 N18 C18 118.7(3)
O10 N18 C18 116.2(3)
C2 C1 C10 118.1(3)
C1 C2 C3 123.4(3)
C1 C2 N2 118.7(3)
C3 C2 N2 117.9(3)
C4 C3 C2 117.4(3)
C3 C4 C11 122.1(3)
C3 C4 N4 115.3(3)
C11 C4 N4 122.2(2)
C6 C5 C12 122.1(3)
C6 C5 N5 115.5(2)
C12 C5 N5 122.1(3)
C5 C6 C7 117.9(3)
C8 C7 C6 123.3(3)
C8 C7 N7 118.8(3)
C6 C7 N7 117.8(3)
C7 C8 C13 118.5(3)
C14 C9 C10 120.6(2)
C14 C9 C13 133.8(3)
C10 C9 C13 105.6(2)
C1 C10 C11 121.0(3)
C1 C10 C9 129.3(3)
C11 C10 C9 109.7(2)
C4 C11 C10 117.4(2)
C4 C11 C12 135.0(3)
C10 C11 C12 107.5(2)
C5 C12 C13 117.7(3)
C5 C12 C11 133.9(3)
C13 C12 C11 108.2(2)
C8 C13 C12 120.2(2)
C8 C13 C9 131.1(3)
C12 C13 C9 108.5(2)
C9 C14 C15 134.6(3)
C16 C15 O11 109.0(2)
C16 C15 C14 129.7(3)
O11 C15 C14 121.2(3)
C15 C16 C17 107.9(2)
C18 C17 C16 104.8(3)
O11 C18 C17 113.1(3)
O11 C18 N18 115.5(3)
C17 C18 N18 131.5(3)
C22 O21 C26 109.2(3)
O21 C22 C23 110.7(3)
O24 C23 C22 110.0(3)
C25 O24 C23 109.6(3)
O24 C25 C26 111.0(3)
O21 C26 C25 110.7(3)
C36 O31 C32 113.3(4)
C32 O31' C36 109.4(5)
O31' C32 O31 54.8(3)
O31' C32 C33 112.0(4)
O31 C32 C33 106.7(3)
O34' C33 C32 103.5(4)
O34' C33 O34 71.5(3)
C32 C33 O34 110.0(3)
C35 O34 C33 101.3(3)
C33 O34' C35 98.3(4)
O34 C35 C36 110.2(3)
O34 C35 O34' 70.3(3)
C36 C35 O34' 101.6(4)
O31 C36 C35 109.6(4)
O31 C36 O31' 52.9(3)
C35 C36 O31' 109.5(4)

loop_
_geom_bond_atom_site_label_1
_geom_bond_atom_site_label_2
_geom_bond_distance
O1 N2 1.226(3)
O2 N2 1.223(3)
O3 N4 1.221(3)
O4 N4 1.237(3)
O5 N5 1.229(3)
O6 N5 1.229(3)
O7 N7 1.227(3)
O8 N7 1.222(3)
O9 N18 1.225(3)
O10 N18 1.230(3)
O11 C18 1.347(3)
O11 C15 1.379(3)
N2 C2 1.471(4)
N4 C4 1.464(4)
N5 C5 1.467(4)
N7 C7 1.465(4)
N18 C18 1.424(4)
C1 C2 1.367(4)
C1 C10 1.390(4)
C2 C3 1.384(4)
C3 C4 1.380(4)
C4 C11 1.398(4)
C5 C6 1.376(4)
C5 C12 1.394(4)
C6 C7 1.377(4)
C7 C8 1.373(4)
C8 C13 1.389(4)
C9 C14 1.359(4)
C9 C10 1.471(4)
C9 C13 1.476(4)
C10 C11 1.411(4)
C11 C12 1.471(4)
C12 C13 1.428(4)
C14 C15 1.419(4)
C15 C16 1.368(4)
C16 C17 1.400(4)
C17 C18 1.347(4)
O21 C22 1.425(4)
O21 C26 1.432(4)
C22 C23 1.487(5)
C23 O24 1.429(4)
O24 C25 1.421(4)
C25 C26 1.476(5)
O31 C36 1.309(5)
O31 C32 1.482(5)
O31' C32 1.304(7)
O31' C36 1.550(8)
C32 C33 1.497(5)
C33 O34' 1.446(7)
C33 O34 1.563(5)
O34 C35 1.432(5)
O34' C35 1.616(7)
C35 C36 1.502(5)
